data_7052236
loop_
_publ_author_name
'Torsten M\"uller'
'Wilhelm Seichter'
'Edwin Weber'

_publ_section_title
;
 Synthesis, crystalline inclusion and structural study of bulkily
 stoppered and rigid framework molecular constructions
;
_journal_issue 5
_journal_name_full 'New Journal of Chemistry'
_journal_page_first 751
_journal_paper_doi 10.1039/b516244k
_journal_volume 30
_journal_year 2006
_chemical_formula_sum 'C38 H38'
_chemical_formula_weight 494.68
_chemical_name_systematic
;
?
;
_space_group_IT_number 2
_symmetry_cell_setting triclinic
_symmetry_space_group_name_Hall '-P 1'
_symmetry_space_group_name_H-M 'P -1'
_atom_sites_solution_hydrogens geom
_atom_sites_solution_primary direct
_atom_sites_solution_secondary difmap
_audit_creation_method SHELXL-97
_cell_angle_alpha 114.744(2)
_cell_angle_beta 92.734(2)
_cell_angle_gamma 101.360(2)
_cell_formula_units_Z 1
_cell_length_a 6.6620(2)
_cell_length_b 10.1600(3)
_cell_length_c 11.1284(3)
_cell_measurement_temperature 93(2)
_cell_volume 663.47(4)
_computing_cell_refinement 'Bruker APEX2'
_computing_data_collection 'Bruker APEX2'
_computing_data_reduction 'Bruker SAINT'
_computing_molecular_graphics 'Bruker SHELXTL'
_computing_publication_material 'Bruker SHELXTL'
_computing_structure_refinement 'SHELXL-97 (Sheldrick, 1997)'
_computing_structure_solution 'SHELXS-97 (Sheldrick, 1990)'
_diffrn_ambient_temperature 93(2)
_diffrn_measured_fraction_theta_full 0.999
_diffrn_measured_fraction_theta_max 0.999
_diffrn_measurement_device_type 'CCD area detector'
_diffrn_measurement_method 'phi and omega scans'
_diffrn_radiation_monochromator graphite
_diffrn_radiation_source 'fine-focus sealed tube'
_diffrn_radiation_type MoK\a
_diffrn_radiation_wavelength 0.71073
_diffrn_reflns_av_R_equivalents 0.0265
_diffrn_reflns_av_sigmaI/netI 0.0288
_diffrn_reflns_limit_h_max 13
_diffrn_reflns_limit_h_min -13
_diffrn_reflns_limit_k_max 20
_diffrn_reflns_limit_k_min -20
_diffrn_reflns_limit_l_max 22
_diffrn_reflns_limit_l_min -22
_diffrn_reflns_number 49528
_diffrn_reflns_theta_full 45.73
_diffrn_reflns_theta_max 45.73
_diffrn_reflns_theta_min 2.27
_diffrn_standards_decay_% 0
_exptl_absorpt_coefficient_mu 0.069
_exptl_absorpt_correction_T_max 0.9899
_exptl_absorpt_correction_T_min 0.9633
_exptl_absorpt_correction_type multi-scan
_exptl_absorpt_process_details SADABS
_exptl_crystal_density_diffrn 1.238
_exptl_crystal_density_method 'not measured'
_exptl_crystal_F_000 266
_exptl_crystal_size_max 0.54
_exptl_crystal_size_mid 0.45
_exptl_crystal_size_min 0.15
_refine_diff_density_max 0.867
_refine_diff_density_min -0.207
_refine_diff_density_rms 0.071
_refine_ls_extinction_method none
_refine_ls_goodness_of_fit_ref 0.967
_refine_ls_hydrogen_treatment mixed
_refine_ls_matrix_type full
_refine_ls_number_parameters 172
_refine_ls_number_reflns 11373
_refine_ls_number_restraints 0
_refine_ls_restrained_S_all 0.967
_refine_ls_R_factor_all 0.0698
_refine_ls_R_factor_gt 0.0448
_refine_ls_shift/su_max 0.001
_refine_ls_shift/su_mean 0.000
_refine_ls_structure_factor_coef Fsqd
_refine_ls_weighting_details 'calc w=1/[\s^2^(Fo^2^)+(0.1000P)^2^+0.8048P] where P=(Fo^2^+2Fc^2^)/3'
_refine_ls_weighting_scheme calc
_refine_ls_wR_factor_gt 0.1158
_refine_ls_wR_factor_ref 0.1457
_reflns_number_gt 8033
_reflns_number_total 11373
_reflns_threshold_expression >2sigma(I)
_cod_data_source_file b516244k.txt
_cod_data_source_block tomu_6x_0m
_cod_depositor_comments
;
The following automatic conversions were performed:
'_exptl_absorpt_correction_type' value 'multi scan' changed to
'multi-scan' according to
'/home/saulius/struct/CIF-dictionaries/cif_core.dic' dictionary named
'cif_core.dic' version 2.4.1 from 2010-06-29.

Automatic conversion script
Id: cif_fix_enum 1527 2010-12-29 10:47:43Z saulius 
;
_cod_original_cell_volume 663.47(3)
_cod_original_sg_symbol_H-M P-1
_cod_database_code 7052236

loop_
_symmetry_equiv_pos_as_xyz
'x, y, z'
'-x, -y, -z'

loop_
_atom_site_label
_atom_site_type_symbol
_atom_site_fract_x
_atom_site_fract_y
_atom_site_fract_z
_atom_site_U_iso_or_equiv
_atom_site_adp_type
_atom_site_occupancy
_atom_site_symmetry_multiplicity
_atom_site_calc_flag
_atom_site_refinement_flags
_atom_site_disorder_assembly
_atom_site_disorder_group
C1 C 0.87788(8) 0.73030(6) 0.52867(5) 0.01204(7) Uani 1 1 d . . .
C2 C 1.08568(9) 0.83586(7) 0.61262(6) 0.01622(9) Uani 1 1 d . . .
H2A H 1.1914 0.7776 0.6046 0.019 Uiso 1 1 calc R . .
H2B H 1.1342 0.9105 0.5784 0.019 Uiso 1 1 calc R . .
C3 C 1.05775(10) 0.91590(7) 0.76016(6) 0.01806(9) Uani 1 1 d . . .
H3 H 1.1926 0.9840 0.8137 0.022 Uiso 1 1 calc R . .
C4 C 0.98529(10) 0.79999(8) 0.81326(6) 0.01810(9) Uani 1 1 d . . .
H4A H 1.0899 0.7411 0.8061 0.022 Uiso 1 1 calc R . .
H4B H 0.9693 0.8512 0.9087 0.022 Uiso 1 1 calc R . .
C5 C 0.77785(9) 0.69584(6) 0.73182(5) 0.01431(8) Uani 1 1 d . . .
H5 H 0.7307 0.6205 0.7667 0.017 Uiso 1 1 calc R . .
C6 C 0.80542(9) 0.61547(6) 0.58439(5) 0.01337(8) Uani 1 1 d . . .
H6A H 0.6725 0.5468 0.5316 0.016 Uiso 1 1 calc R . .
H6B H 0.9090 0.5556 0.5763 0.016 Uiso 1 1 calc R . .
C7 C 0.71364(9) 0.82242(7) 0.54276(5) 0.01530(8) Uani 1 1 d . . .
H7A H 0.7573 0.8965 0.5073 0.018 Uiso 1 1 calc R . .
H7B H 0.5797 0.7554 0.4900 0.018 Uiso 1 1 calc R . .
C8 C 0.68740(10) 0.90299(7) 0.69024(6) 0.01687(9) Uani 1 1 d . . .
H8 H 0.5818 0.9627 0.6984 0.020 Uiso 1 1 calc R . .
C9 C 0.61578(10) 0.78776(7) 0.74423(6) 0.01734(9) Uani 1 1 d . . .
H9A H 0.4811 0.7208 0.6928 0.021 Uiso 1 1 calc R . .
H9B H 0.5974 0.8394 0.8392 0.021 Uiso 1 1 calc R . .
C10 C 0.89549(12) 1.00761(7) 0.77126(6) 0.02070(11) Uani 1 1 d . . .
H10A H 0.8789 1.0617 0.8662 0.025 Uiso 1 1 calc R . .
H10B H 0.9422 1.0821 0.7366 0.025 Uiso 1 1 calc R . .
C11 C 0.90585(9) 0.65644(7) 0.38791(5) 0.01460(8) Uani 1 1 d . . .
C12 C 0.93345(9) 0.60275(6) 0.27201(5) 0.01394(8) Uani 1 1 d . . .
C13 C 0.96784(8) 0.54784(6) 0.13560(5) 0.01179(7) Uani 1 1 d . . .
C14 C 0.80568(8) 0.44732(6) 0.03195(5) 0.01153(7) Uani 1 1 d . . .
C15 C 0.60887(9) 0.39140(6) 0.06043(5) 0.01440(8) Uani 1 1 d . . .
H15 H 0.5873 0.4196 0.1508 0.017 Uiso 1 1 calc R . .
C16 C 0.45090(9) 0.29783(7) -0.04040(6) 0.01606(9) Uani 1 1 d . . .
H16 H 0.3212 0.2614 -0.0196 0.019 Uiso 1 1 calc R . .
C17 C 0.47999(9) 0.25483(7) -0.17624(6) 0.01581(8) Uani 1 1 d . . .
H17 H 0.3685 0.1919 -0.2457 0.019 Uiso 1 1 calc R . .
C18 C 0.66783(9) 0.30363(6) -0.20737(5) 0.01436(8) Uani 1 1 d . . .
H18 H 0.6860 0.2726 -0.2985 0.017 Uiso 1 1 calc R . .
C19 C 0.83707(8) 0.40054(6) -0.10479(5) 0.01165(7) Uani 1 1 d . . .

loop_
_atom_site_aniso_label
_atom_site_aniso_U_11
_atom_site_aniso_U_22
_atom_site_aniso_U_33
_atom_site_aniso_U_23
_atom_site_aniso_U_13
_atom_site_aniso_U_12
C1 0.01337(17) 0.01450(18) 0.00798(14) 0.00474(13) 0.00268(12) 0.00287(14)
C2 0.01413(19) 0.0189(2) 0.01374(18) 0.00742(16) 0.00142(15) -0.00059(16)
C3 0.0199(2) 0.0170(2) 0.01206(18) 0.00427(16) -0.00208(16) -0.00122(17)
C4 0.0219(2) 0.0218(2) 0.01046(17) 0.00738(17) 0.00002(16) 0.00459(19)
C5 0.0175(2) 0.01659(19) 0.01114(16) 0.00760(15) 0.00532(14) 0.00487(15)
C6 0.01551(18) 0.01319(17) 0.01116(16) 0.00502(14) 0.00397(14) 0.00307(14)
C7 0.0186(2) 0.0183(2) 0.01078(17) 0.00693(15) 0.00258(15) 0.00680(17)
C8 0.0227(2) 0.0172(2) 0.01269(18) 0.00611(16) 0.00539(16) 0.00937(18)
C9 0.0197(2) 0.0212(2) 0.01428(19) 0.00863(17) 0.00829(17) 0.00837(18)
C10 0.0314(3) 0.0133(2) 0.01322(19) 0.00254(16) 0.00187(19) 0.00415(19)
C11 0.01691(19) 0.0181(2) 0.00894(15) 0.00558(15) 0.00399(14) 0.00475(16)
C12 0.01639(19) 0.01688(19) 0.00897(15) 0.00555(14) 0.00387(13) 0.00468(15)
C13 0.01417(17) 0.01361(17) 0.00825(14) 0.00491(13) 0.00351(12) 0.00402(14)
C14 0.01318(17) 0.01285(17) 0.00910(15) 0.00507(13) 0.00328(12) 0.00325(13)
C15 0.01527(19) 0.01631(19) 0.01198(17) 0.00676(15) 0.00459(14) 0.00260(15)
C16 0.01520(19) 0.0169(2) 0.01503(19) 0.00710(16) 0.00358(15) 0.00108(16)
C17 0.01524(19) 0.0162(2) 0.01365(18) 0.00539(16) 0.00112(15) 0.00150(15)
C18 0.01547(19) 0.01562(19) 0.01029(16) 0.00435(14) 0.00168(14) 0.00306(15)
C19 0.01378(17) 0.01273(17) 0.00868(15) 0.00462(13) 0.00272(12) 0.00357(13)

loop_
_atom_type_symbol
_atom_type_description
_atom_type_scat_dispersion_real
_atom_type_scat_dispersion_imag
_atom_type_scat_source
C C 0.0033 0.0016 'International Tables Vol C Tables 4.2.6.8 and 6.1.1.4'
H H 0.0000 0.0000 'International Tables Vol C Tables 4.2.6.8 and 6.1.1.4'

loop_
_geom_angle_atom_site_label_1
_geom_angle_atom_site_label_2
_geom_angle_atom_site_label_3
_geom_angle
_geom_angle_site_symmetry_1
_geom_angle_site_symmetry_3
_geom_angle_publ_flag
C11 C1 C6 111.37(4) . . ?
C11 C1 C2 109.39(4) . . ?
C6 C1 C2 108.57(4) . . ?
C11 C1 C7 109.79(4) . . ?
C6 C1 C7 108.50(4) . . ?
C2 C1 C7 109.18(5) . . ?
C3 C2 C1 109.94(5) . . ?
C4 C3 C2 109.51(5) . . ?
C4 C3 C10 109.84(5) . . ?
C2 C3 C10 109.07(5) . . ?
C5 C4 C3 109.60(5) . . ?
C4 C5 C6 109.25(5) . . ?
C4 C5 C9 109.48(5) . . ?
C6 C5 C9 109.62(4) . . ?
C5 C6 C1 110.23(4) . . ?
C8 C7 C1 110.05(4) . . ?
C7 C8 C9 109.57(5) . . ?
C7 C8 C10 109.33(5) . . ?
C9 C8 C10 109.55(5) . . ?
C8 C9 C5 109.56(5) . . ?
C8 C10 C3 109.60(5) . . ?
C12 C11 C1 176.56(6) . . ?
C11 C12 C13 176.69(6) . . ?
C14 C13 C19 120.29(4) . 2_765 ?
C14 C13 C12 120.20(5) . . ?
C19 C13 C12 119.47(5) 2_765 . ?
C13 C14 C15 121.37(4) . . ?
C13 C14 C19 119.88(4) . . ?
C15 C14 C19 118.74(5) . . ?
C16 C15 C14 121.00(5) . . ?
C15 C16 C17 120.30(5) . . ?
C18 C17 C16 120.31(5) . . ?
C17 C18 C19 121.00(5) . . ?
C13 C19 C18 121.58(4) 2_765 . ?
C13 C19 C14 119.81(5) 2_765 . ?
C18 C19 C14 118.60(5) . . ?

loop_
_geom_bond_atom_site_label_1
_geom_bond_atom_site_label_2
_geom_bond_distance
_geom_bond_site_symmetry_2
_geom_bond_publ_flag
C1 C11 1.4665(7) . ?
C1 C6 1.5463(7) . ?
C1 C2 1.5467(8) . ?
C1 C7 1.5475(8) . ?
C2 C3 1.5372(8) . ?
C3 C4 1.5346(9) . ?
C3 C10 1.5379(10) . ?
C4 C5 1.5338(9) . ?
C5 C6 1.5358(7) . ?
C5 C9 1.5364(8) . ?
C7 C8 1.5340(8) . ?
C8 C9 1.5347(9) . ?
C8 C10 1.5371(10) . ?
C11 C12 1.2116(7) . ?
C12 C13 1.4292(7) . ?
C13 C14 1.4146(7) . ?
C13 C19 1.4164(7) 2_765 ?
C14 C15 1.4280(7) . ?
C14 C19 1.4315(7) . ?
C15 C16 1.3677(8) . ?
C16 C17 1.4220(8) . ?
C17 C18 1.3684(8) . ?
C18 C19 1.4292(7) . ?
C19 C13 1.4165(7) 2_765 ?

loop_
_geom_torsion_atom_site_label_1
_geom_torsion_atom_site_label_2
_geom_torsion_atom_site_label_3
_geom_torsion_atom_site_label_4
_geom_torsion
_geom_torsion_site_symmetry_1
_geom_torsion_site_symmetry_2
_geom_torsion_site_symmetry_3
_geom_torsion_site_symmetry_4
_geom_torsion_publ_flag
C11 C1 C2 C3 179.13(5) . . . . ?
C6 C1 C2 C3 -59.15(6) . . . . ?
C7 C1 C2 C3 58.97(6) . . . . ?
C1 C2 C3 C4 60.08(7) . . . . ?
C1 C2 C3 C10 -60.14(6) . . . . ?
C2 C3 C4 C5 -60.31(7) . . . . ?
C10 C3 C4 C5 59.45(6) . . . . ?
C3 C4 C5 C6 60.20(6) . . . . ?
C3 C4 C5 C9 -59.85(6) . . . . ?
C4 C5 C6 C1 -60.21(6) . . . . ?
C9 C5 C6 C1 59.75(6) . . . . ?
C11 C1 C6 C5 179.89(5) . . . . ?
C2 C1 C6 C5 59.38(6) . . . . ?
C7 C1 C6 C5 -59.17(6) . . . . ?
C11 C1 C7 C8 -178.65(5) . . . . ?
C6 C1 C7 C8 59.43(6) . . . . ?
C2 C1 C7 C8 -58.73(6) . . . . ?
C1 C7 C8 C9 -60.35(6) . . . . ?
C1 C7 C8 C10 59.72(6) . . . . ?
C7 C8 C9 C5 59.97(6) . . . . ?
C10 C8 C9 C5 -59.96(6) . . . . ?
C4 C5 C9 C8 60.20(6) . . . . ?
C6 C5 C9 C8 -59.62(6) . . . . ?
C7 C8 C10 C3 -60.70(6) . . . . ?
C9 C8 C10 C3 59.37(6) . . . . ?
C4 C3 C10 C8 -59.18(6) . . . . ?
C2 C3 C10 C8 60.84(7) . . . . ?
C6 C1 C11 C12 -172.3(10) . . . . ?
C2 C1 C11 C12 -52.3(10) . . . . ?
C7 C1 C11 C12 67.5(10) . . . . ?
C1 C11 C12 C13 -14.9(19) . . . . ?
C11 C12 C13 C14 -114.5(10) . . . . ?
C11 C12 C13 C19 63.0(10) . . . 2_765 ?
C19 C13 C14 C15 178.78(5) 2_765 . . . ?
C12 C13 C14 C15 -3.75(8) . . . . ?
C19 C13 C14 C19 -1.63(8) 2_765 . . . ?
C12 C13 C14 C19 175.84(5) . . . . ?
C13 C14 C15 C16 177.98(5) . . . . ?
C19 C14 C15 C16 -1.62(8) . . . . ?
C14 C15 C16 C17 -0.25(9) . . . . ?
C15 C16 C17 C18 1.66(9) . . . . ?
C16 C17 C18 C19 -1.16(9) . . . . ?
C17 C18 C19 C13 -179.85(5) . . . 2_765 ?
C17 C18 C19 C14 -0.72(8) . . . . ?
C13 C14 C19 C13 1.62(8) . . . 2_765 ?
C15 C14 C19 C13 -178.78(5) . . . 2_765 ?
C13 C14 C19 C18 -177.53(5) . . . . ?
C15 C14 C19 C18 2.08(7) . . . . ?
